data_2012527
loop_
_publ_author_name
'Glidewell, Christopher'
'Low, John N.'
'McWilliam, Susan A.'
'Skakle, Janet M. S.'
'Wardell, James L.'

_publ_section_title
;
 Hydrogen bonding in C-substituted nitroanilines: molecular ladders in
 2-trifluoromethyl-4-nitroaniline and sheets of
 <i>R</i>f&#x0331;{_4^4}(12) and <i>R</i>f&#x0331;{_4^4}(32) rings in
 3-trifluoromethyl-4-nitroaniline
;
_journal_issue 2
_journal_name_full 'Acta Crystallographica Section C'
_journal_page_first o97
_journal_page_last o99
_journal_paper_doi 10.1107/S0108270101021254
_journal_volume 58
_journal_year 2002
_chemical_formula_iupac 'C7 H5 F3 N2 O2'
_chemical_formula_moiety 'C7 H5 F3 N2 O2'
_chemical_formula_sum 'C7 H5 F3 N2 O2'
_chemical_formula_weight 206.13
_chemical_name_systematic
;
3-Trifluoromethyl-4-nitroaniline
;
_space_group_IT_number 14
_symmetry_cell_setting monoclinic
_symmetry_space_group_name_Hall '-P 2ybc'
_symmetry_space_group_name_H-M 'P 1 21/c 1'
_atom_sites_solution_hydrogens geom
_atom_sites_solution_primary direct
_atom_sites_solution_secondary difmap
_cell_angle_alpha 90
_cell_angle_beta 91.9102(12)
_cell_angle_gamma 90
_cell_formula_units_Z 8
_cell_length_a 7.1048(2)
_cell_length_b 15.3832(5)
_cell_length_c 14.3091(6)
_cell_measurement_reflns_used 3541
_cell_measurement_temperature 150(2)
_cell_measurement_theta_max 27.48
_cell_measurement_theta_min 3.01
_cell_volume 1563.04(9)
_computing_cell_refinement 'DENZO-SMN (Otwinowski & Minor, 1997)'
_computing_data_collection 'KappaCCD Server Software (Nonius, 1997)'
_computing_data_reduction DENZO-SMN
_computing_molecular_graphics 'PLATON (Spek, 2001)'
_computing_publication_material 'SHELXL97 and PRPKAPPA (Ferguson, 1999)'
_computing_structure_refinement 'SHELXL97 (Sheldrick, 1997)'
_computing_structure_solution 'SHELXS97 (Sheldrick, 1997)'
_diffrn_ambient_temperature 150(2)
_diffrn_measured_fraction_theta_full .988
_diffrn_measured_fraction_theta_max .988
_diffrn_measurement_device_type 'Nonius KappaCCD'
_diffrn_measurement_method '\f scans, and \w scans with \k offsets'
_diffrn_radiation_monochromator graphite
_diffrn_radiation_source 'fine-focus sealed X-ray tube'
_diffrn_radiation_type 'Mo K\a'
_diffrn_radiation_wavelength .71073
_diffrn_reflns_av_R_equivalents .064
_diffrn_reflns_av_sigmaI/netI .066
_diffrn_reflns_limit_h_max 9
_diffrn_reflns_limit_h_min -9
_diffrn_reflns_limit_k_max 19
_diffrn_reflns_limit_k_min -17
_diffrn_reflns_limit_l_max 18
_diffrn_reflns_limit_l_min -17
_diffrn_reflns_number 12016
_diffrn_reflns_theta_full 27.48
_diffrn_reflns_theta_max 27.48
_diffrn_reflns_theta_min 3.01
_diffrn_standards_decay_% negligible
_exptl_absorpt_coefficient_mu .175
_exptl_absorpt_correction_T_max .983
_exptl_absorpt_correction_T_min .812
_exptl_absorpt_correction_type multi-scan
_exptl_absorpt_process_details '(DENZO-SMN; Otwinowski & Minor, 1997)'
_exptl_crystal_colour yellow
_exptl_crystal_density_diffrn 1.752
_exptl_crystal_density_meas ?
_exptl_crystal_density_method 'not measured'
_exptl_crystal_description plate
_exptl_crystal_F_000 832
_exptl_crystal_size_max .40
_exptl_crystal_size_mid .16
_exptl_crystal_size_min .10
_refine_diff_density_max .26
_refine_diff_density_min -.32
_refine_ls_extinction_coef .0153(19)
_refine_ls_extinction_expression Fc^*^=kFc[1+0.001xFc^2^\l^3^/sin(2\q)]^-1/4^
_refine_ls_extinction_method 'SHELXL97 (Sheldrick, 1997)'
_refine_ls_goodness_of_fit_ref .979
_refine_ls_hydrogen_treatment constr
_refine_ls_matrix_type full
_refine_ls_number_parameters 254
_refine_ls_number_reflns 3541
_refine_ls_number_restraints 0
_refine_ls_restrained_S_all .979
_refine_ls_R_factor_all .079
_refine_ls_R_factor_gt .044
_refine_ls_shift/su_max <0.001
_refine_ls_shift/su_mean .000
_refine_ls_structure_factor_coef Fsqd
_refine_ls_weighting_details 'w = 1/[\s^2^(Fo^2^)+(0.0617P)^2^] where P=(Fo^2^+2Fc^2^)/3'
_refine_ls_weighting_scheme calc
_refine_ls_wR_factor_gt .100
_refine_ls_wR_factor_ref .114
_reflns_number_gt 2369
_reflns_number_total 3541
_reflns_threshold_expression I>2\s(I)
_cod_data_source_file sk1528.cif
_cod_data_source_block II
_cod_depositor_comments
;
The following automatic conversions were performed:

'_exptl_crystal_density_meas' value 'not measured' was changed to '?'
- the value is perceived as not measured.

Automatic conversion script
Id: cif_fix_values 3008 2015-01-20 13:52:24Z robertas 
;
_cod_original_sg_symbol_H-M 'P 21/c'
_cod_database_code 2012527
_cod_database_fobs_code 2012527

loop_
_symmetry_equiv_pos_as_xyz
'x, y, z'
'-x, y+1/2, -z+1/2'
'-x, -y, -z'
'x, -y+1/2, z+1/2'

loop_
_atom_site_label
_atom_site_fract_x
_atom_site_fract_y
_atom_site_fract_z
_atom_site_U_iso_or_equiv
_atom_site_adp_type
_atom_site_calc_flag
_atom_site_refinement_flags
_atom_site_occupancy
_atom_site_disorder_assembly
_atom_site_disorder_group
_atom_site_type_symbol
N11 -.6318(2) .44448(11) .07857(11) .0299(4) Uani d . 1 . . N
C11 -.5772(2) .38575(12) .14419(12) .0203(4) Uani d . 1 . . C
C12 -.5337(2) .41245(12) .23643(12) .0196(4) Uani d . 1 . . C
C13 -.4776(2) .35482(11) .30538(11) .0180(4) Uani d . 1 . . C
C14 -.4639(2) .26582(11) .28128(12) .0190(4) Uani d . 1 . . C
C15 -.5097(2) .23876(12) .19038(12) .0217(4) Uani d . 1 . . C
C16 -.5656(2) .29701(12) .12290(12) .0218(4) Uani d . 1 . . C
C17 -.4507(2) .39216(12) .40263(13) .0235(4) Uani d . 1 . . C
F11 -.51135(15) .47424(7) .40579(7) .0308(3) Uani d . 1 . . F
F12 -.27187(14) .39329(7) .43395(7) .0336(3) Uani d . 1 . . F
F13 -.55087(16) .34846(8) .46541(7) .0354(3) Uani d . 1 . . F
N12 -.4002(2) .19935(10) .34611(11) .0238(4) Uani d . 1 . . N
O11 -.31463(19) .22002(9) .41879(9) .0336(4) Uani d . 1 . . O
O12 -.4301(2) .12258(9) .32571(10) .0395(4) Uani d . 1 . . O
N21 -.1232(2) .10727(10) .57317(11) .0288(4) Uani d . 1 . . N
C21 -.0653(2) .16737(12) .63724(12) .0210(4) Uani d . 1 . . C
C22 -.0513(2) .25579(12) .61228(12) .0212(4) Uani d . 1 . . C
C23 .0046(2) .31808(12) .67648(12) .0203(4) Uani d . 1 . . C
C24 .0481(2) .29196(12) .76917(12) .0213(4) Uani d . 1 . . C
C25 .0405(2) .20458(12) .79359(13) .0228(4) Uani d . 1 . . C
C26 -.0158(2) .14327(12) .72908(12) .0231(4) Uani d . 1 . . C
C27 .0342(2) .40838(12) .63987(13) .0262(4) Uani d . 1 . . C
F21 .05603(16) .40859(7) .54741(8) .0374(3) Uani d . 1 . . F
F22 .18993(14) .44588(7) .67764(8) .0343(3) Uani d . 1 . . F
F23 -.11002(15) .46208(7) .65539(9) .0398(3) Uani d . 1 . . F
N22 .0947(2) .35281(11) .84365(11) .0267(4) Uani d . 1 . . N
O21 .0298(2) .42728(10) .83940(10) .0384(4) Uani d . 1 . . O
O22 .19263(19) .32704(10) .91097(10) .0377(4) Uani d . 1 . . O
H11 -.6609 .4273 .0212 .036 Uiso calc R 1 . . H
H12 -.6383 .5000 .0931 .036 Uiso calc R 1 . . H
H12A -.5433 .4724 .2516 .024 Uiso calc R 1 . . H
H15 -.5020 .1788 .1751 .026 Uiso calc R 1 . . H
H16 -.5967 .2773 .0614 .026 Uiso calc R 1 . . H
H22 -.1301 .0521 .5891 .035 Uiso calc R 1 . . H
H21 -.1538 .1234 .5157 .035 Uiso calc R 1 . . H
H22A -.0813 .2728 .5497 .025 Uiso calc R 1 . . H
H25 .0746 .1872 .8556 .027 Uiso calc R 1 . . H
H26 -.0213 .0839 .7469 .028 Uiso calc R 1 . . H

loop_
_atom_site_aniso_label
_atom_site_aniso_U_11
_atom_site_aniso_U_22
_atom_site_aniso_U_33
_atom_site_aniso_U_12
_atom_site_aniso_U_13
_atom_site_aniso_U_23
N11 .0488(10) .0235(9) .0169(8) .0033(7) -.0083(7) .0008(7)
C11 .0212(9) .0243(11) .0155(9) -.0006(7) -.0015(7) .0016(8)
C12 .0235(9) .0176(9) .0177(9) -.0015(7) -.0004(7) -.0013(8)
C13 .0177(8) .0210(10) .0153(9) -.0021(7) -.0008(6) -.0006(7)
C14 .0196(8) .0192(10) .0181(10) -.0005(7) -.0004(7) .0036(8)
C15 .0221(9) .0201(10) .0229(10) -.0005(7) .0000(7) -.0044(8)
C16 .0250(9) .0251(11) .0153(9) -.0001(7) -.0003(7) -.0026(8)
C17 .0289(10) .0225(11) .0190(10) -.0011(8) -.0022(7) .0024(8)
F11 .0495(6) .0231(6) .0197(6) .0050(5) -.0019(5) -.0050(5)
F12 .0373(6) .0357(7) .0267(6) -.0030(5) -.0140(5) -.0022(5)
F13 .0528(7) .0363(7) .0176(6) -.0050(5) .0086(5) .0038(5)
N12 .0266(8) .0220(9) .0229(9) .0000(6) .0003(6) .0024(7)
O11 .0454(8) .0322(9) .0223(7) .0019(6) -.0123(6) .0032(6)
O12 .0626(10) .0165(8) .0387(9) .0009(7) -.0092(7) .0037(6)
N21 .0390(9) .0217(9) .0252(9) -.0020(7) -.0065(7) .0001(7)
C21 .0177(8) .0221(10) .0230(10) .0002(7) -.0003(7) -.0020(8)
C22 .0207(9) .0237(10) .0189(10) -.0004(7) -.0035(7) .0021(8)
C23 .0177(8) .0214(10) .0217(10) .0014(7) -.0007(7) .0018(8)
C24 .0210(9) .0238(10) .0189(9) .0008(7) -.0010(7) -.0039(8)
C25 .0232(9) .0267(11) .0183(9) .0027(7) -.0007(7) .0046(8)
C26 .0264(9) .0198(10) .0231(10) .0009(7) -.0001(7) .0044(8)
C27 .0295(10) .0229(11) .0256(11) -.0011(8) -.0066(8) .0003(8)
F21 .0556(7) .0309(7) .0254(7) -.0088(5) -.0051(5) .0079(5)
F22 .0349(6) .0292(7) .0380(7) -.0112(5) -.0094(5) .0041(5)
F23 .0412(7) .0246(7) .0528(8) .0085(5) -.0097(5) .0004(6)
N22 .0282(8) .0296(10) .0225(9) -.0017(7) .0007(7) -.0031(7)
O21 .0557(9) .0252(9) .0341(9) .0047(7) -.0023(7) -.0067(7)
O22 .0431(8) .0456(10) .0234(8) .0032(7) -.0131(6) -.0038(7)

loop_
_atom_type_symbol
_atom_type_description
_atom_type_scat_dispersion_real
_atom_type_scat_dispersion_imag
_atom_type_scat_source
C C .0033 .0016 'International Tables Vol C Tables 4.2.6.8 and 6.1.1.4'
H H .0000 .0000 'International Tables Vol C Tables 4.2.6.8 and 6.1.1.4'
F F .0171 .0103 'International Tables Vol C Tables 4.2.6.8 and 6.1.1.4'
N N .0061 .0033 'International Tables Vol C Tables 4.2.6.8 and 6.1.1.4'
O O .0106 .0060 'International Tables Vol C Tables 4.2.6.8 and 6.1.1.4'

loop_
_geom_angle_atom_site_label_1
_geom_angle_atom_site_label_2
_geom_angle_atom_site_label_3
_geom_angle
_geom_angle_publ_flag
C11 N11 H11 120.0 no
C11 N11 H12 120.0 no
H11 N11 H12 120.0 no
N11 C11 C16 121.20(16) no
N11 C11 C12 120.39(17) no
C16 C11 C12 118.40(16) no
C13 C12 C11 122.28(17) no
C13 C12 H12A 118.9 no
C11 C12 H12A 118.9 no
C12 C13 C14 117.97(15) no
C12 C13 C17 116.11(16) y
C14 C13 C17 125.73(15) y
C15 C14 C13 120.01(16) no
C13 C14 N12 123.44(15) y
C15 C14 N12 116.53(16) y
C16 C15 C14 121.12(17) no
C16 C15 H15 119.4 no
C14 C15 H15 119.4 no
C15 C16 C11 120.18(16) no
C15 C16 H16 119.9 no
C11 C16 H16 119.9 no
F12 C17 F11 106.33(14) no
F12 C17 F13 107.56(14) no
F11 C17 F13 105.75(14) no
F12 C17 C13 113.85(14) no
F11 C17 C13 111.06(14) no
F13 C17 C13 111.81(14) no
O11 N12 O12 121.63(15) no
O11 N12 C14 119.75(15) no
O12 N12 C14 118.60(15) no
C21 N21 H21 120.0 no
C21 N21 H22 120.0 no
H21 N21 H22 120.0 no
N21 C21 C26 121.03(17) no
N21 C21 C22 120.57(16) no
C26 C21 C22 118.40(16) no
C23 C22 C21 121.56(16) no
C23 C22 H22A 119.2 no
C21 C22 H22A 119.2 no
C22 C23 C24 118.59(17) no
C22 C23 C27 116.85(16) y
C24 C23 C27 124.24(16) y
C25 C24 C23 120.17(16) no
C23 C24 N22 123.06(16) y
C25 C24 N22 116.73(16) y
C26 C25 C24 120.61(17) no
C26 C25 H25 119.7 no
C24 C25 H25 119.7 no
C25 C26 C21 120.60(17) no
C25 C26 H26 119.7 no
C21 C26 H26 119.7 no
F21 C27 F23 106.08(14) no
F21 C27 F22 105.99(14) no
F23 C27 F22 106.99(15) no
F21 C27 C23 111.69(15) no
F23 C27 C23 113.31(15) no
F22 C27 C23 112.29(14) no
O22 N22 O21 122.39(16) no
O22 N22 C24 118.41(16) no
O21 N22 C24 119.14(15) no

loop_
_geom_bond_atom_site_label_1
_geom_bond_atom_site_label_2
_geom_bond_site_symmetry_2
_geom_bond_distance
_geom_bond_publ_flag
N11 C11 . 1.351(2) no
N11 H11 . .8800 no
N11 H11 . .8800 no
C11 C16 . 1.402(2) no
C11 C12 . 1.407(2) no
C12 C13 . 1.375(2) no
C12 H12A . .9500 no
C13 C14 . 1.416(2) no
C13 C17 . 1.512(2) no
C14 C15 . 1.394(2) no
C14 N12 . 1.443(2) no
C15 C16 . 1.366(2) no
C15 H15 . .9500 no
C16 H16 . .9500 no
C17 F12 . 1.333(2) no
C17 F11 . 1.335(2) no
C17 F13 . 1.345(2) no
N12 O11 . 1.2291(19) no
N12 O12 . 1.2331(19) no
N21 C21 . 1.356(2) no
N21 H22 . .8800 no
N21 H21 . .8800 no
C21 C26 . 1.399(2) no
C21 C22 . 1.411(3) no
C22 C23 . 1.377(2) no
C22 H22A . .9500 no
C23 C24 . 1.410(2) no
C23 C27 . 1.502(3) no
C24 C25 . 1.390(2) no
C24 N22 . 1.448(2) no
C25 C26 . 1.370(3) no
C25 H25 . .9500 no
C26 H26 . .9500 no
C27 F21 . 1.337(2) no
C27 F23 . 1.340(2) no
C27 F22 . 1.345(2) no
N22 O22 . 1.235(2) no
N22 O21 . 1.236(2) no

loop_
_geom_hbond_atom_site_label_D
_geom_hbond_atom_site_label_H
_geom_hbond_atom_site_label_A
_geom_hbond_site_symmetry_A
_geom_hbond_distance_DH
_geom_hbond_distance_HA
_geom_hbond_distance_DA
_geom_hbond_angle_DHA
_geom_hbond_publ_flag
N11 H11 O22 1_454 .88 2.42 3.221(2) 152 y
N11 H12 O12 2_455 .88 2.26 3.088(2) 157 y
N21 H21 O11 . .88 2.31 3.088(2) 148 y
N21 H22 O21 2_546 .88 2.28 3.101(2) 155 y
C16 H16 F13 4_554 .95 2.40 3.180(2) 139 no
C26 H26 F23 2_546 .95 2.50 3.347(2) 149 no

loop_
_geom_torsion_atom_site_label_1
_geom_torsion_atom_site_label_2
_geom_torsion_atom_site_label_3
_geom_torsion_atom_site_label_4
_geom_torsion
_geom_torsion_publ_flag
O11 N12 C14 C13 -16.7(2) y
O11 N12 C14 C15 162.0(2) no
O12 N12 C14 C13 164.8(2) no
O12 N12 C14 C15 -16.4(2) no
O21 N22 C24 C23 28.1(2) y
O21 N22 C24 C25 -149.5(2) no
O22 N22 C24 C23 -154.6(2) no
O22 N22 C24 C25 27.8(2) no

loop_
_cod_related_entry_id
_cod_related_entry_database
_cod_related_entry_code
1 ChemSpider 85677
